data_4081649
loop_
_publ_author_name
'Dahcheh, Fatme'
'Stephan, Douglas W.'

_publ_section_title
;
 A New Route to Ruthenium Thiolate Alkylidene Complexes
;
_journal_issue 19
_journal_name_full Organometallics
_journal_page_first 5253
_journal_paper_doi 10.1021/om400740p
_journal_volume 32
_journal_year 2013
_chemical_formula_sum 'C38 H51 Cl N4 O2 Ru S'
_chemical_formula_weight 764.41
_space_group_IT_number 2
_symmetry_cell_setting triclinic
_symmetry_space_group_name_Hall '-P 1'
_symmetry_space_group_name_H-M 'P -1'
_atom_sites_solution_hydrogens geom
_atom_sites_solution_primary direct
_atom_sites_solution_secondary difmap
_audit_creation_method SHELXL-97
_cell_angle_alpha 79.623(2)
_cell_angle_beta 88.313(2)
_cell_angle_gamma 68.932(2)
_cell_formula_units_Z 2
_cell_length_a 8.7915(3)
_cell_length_b 11.7773(4)
_cell_length_c 19.4743(7)
_cell_measurement_reflns_used 9932
_cell_measurement_temperature 150(2)
_cell_measurement_theta_max 31.99
_cell_measurement_theta_min 2.33
_cell_volume 1849.44(11)
_computing_cell_refinement 'Bruker SAINT'
_computing_data_collection 'Bruker APEX2'
_computing_data_reduction 'Bruker SAINT'
_computing_molecular_graphics 'Bruker SHELXTL'
_computing_publication_material 'Bruker SHELXTL'
_computing_structure_refinement 'SHELXL-97 (Sheldrick, 1997)'
_computing_structure_solution 'SHELXS-97 (Sheldrick, 1990)'
_diffrn_ambient_temperature 150(2)
_diffrn_measured_fraction_theta_full 0.992
_diffrn_measured_fraction_theta_max 0.992
_diffrn_measurement_device_type 'Bruker APEX-II CCD'
_diffrn_measurement_method '\f and \w scans'
_diffrn_radiation_monochromator graphite
_diffrn_radiation_source 'fine-focus sealed tube'
_diffrn_radiation_type MoK\a
_diffrn_radiation_wavelength 0.71073
_diffrn_reflns_av_R_equivalents 0.0303
_diffrn_reflns_av_sigmaI/netI 0.0338
_diffrn_reflns_limit_h_max 13
_diffrn_reflns_limit_h_min -13
_diffrn_reflns_limit_k_max 17
_diffrn_reflns_limit_k_min -17
_diffrn_reflns_limit_l_max 28
_diffrn_reflns_limit_l_min -29
_diffrn_reflns_number 46715
_diffrn_reflns_theta_full 32.07
_diffrn_reflns_theta_max 32.07
_diffrn_reflns_theta_min 1.88
_diffrn_standards_number 0
_exptl_absorpt_coefficient_mu 0.591
_exptl_absorpt_correction_T_max 0.8910
_exptl_absorpt_correction_T_min 0.8427
_exptl_absorpt_correction_type multi-scan
_exptl_absorpt_process_details sadabs
_exptl_crystal_colour red
_exptl_crystal_density_diffrn 1.373
_exptl_crystal_density_method 'not measured'
_exptl_crystal_description block
_exptl_crystal_F_000 800
_exptl_crystal_size_max 0.30
_exptl_crystal_size_mid 0.20
_exptl_crystal_size_min 0.20
_refine_diff_density_max 0.949
_refine_diff_density_min -0.683
_refine_diff_density_rms 0.079
_refine_ls_extinction_method none
_refine_ls_goodness_of_fit_ref 1.032
_refine_ls_hydrogen_treatment constr
_refine_ls_matrix_type full
_refine_ls_number_parameters 421
_refine_ls_number_reflns 12822
_refine_ls_number_restraints 0
_refine_ls_restrained_S_all 1.032
_refine_ls_R_factor_all 0.0446
_refine_ls_R_factor_gt 0.0342
_refine_ls_shift/su_max 0.004
_refine_ls_shift/su_mean 0.000
_refine_ls_structure_factor_coef Fsqd
_refine_ls_weighting_details 'calc w=1/[\s^2^(Fo^2^)+(0.0434P)^2^+1.2703P] where P=(Fo^2^+2Fc^2^)/3'
_refine_ls_weighting_scheme calc
_refine_ls_wR_factor_gt 0.0875
_refine_ls_wR_factor_ref 0.0930
_reflns_number_gt 10894
_reflns_number_total 12822
_reflns_threshold_expression >2sigma(I)
_cod_data_source_file om400740p_si_003.cif
_cod_data_source_block fd042_0m
_cod_depositor_comments
;
The following automatic conversions were performed:

'_symmetry_cell_setting' value 'Triclinic' changed to 'triclinic'
according to /home/saulius/struct/CIF-dictionaries/cif_core.dic
dictionary named 'cif_core.dic' version 2.4.2 from 2011-04-26.

Automatic conversion script
Id: cif_fix_values 1891 2012-01-12 08:04:46Z andrius 
;
_cod_original_sg_symbol_H-M P-1
_cod_database_code 4081649

loop_
_symmetry_equiv_pos_as_xyz
'x, y, z'
'-x, -y, -z'

loop_
_atom_site_label
_atom_site_type_symbol
_atom_site_fract_x
_atom_site_fract_y
_atom_site_fract_z
_atom_site_U_iso_or_equiv
_atom_site_adp_type
_atom_site_occupancy
_atom_site_symmetry_multiplicity
_atom_site_calc_flag
_atom_site_refinement_flags
_atom_site_disorder_assembly
_atom_site_disorder_group
Ru1 Ru 0.288025(15) 0.694011(12) 0.759784(6) 0.01643(4) Uani 1 1 d . . .
Cl1 Cl 0.51427(5) 0.57320(4) 0.84637(2) 0.02669(9) Uani 1 1 d . . .
S1 S 0.05941(5) 0.81503(4) 0.68479(2) 0.02492(9) Uani 1 1 d . . .
O1 O 0.6126(5) 0.8779(4) 0.56479(19) 0.0385(10) Uiso 0.477(5) 1 d P A 1
O1A O 0.6697(4) 0.8117(3) 0.58483(16) 0.0345(8) Uiso 0.523(5) 1 d P A 2
O2 O 0.3688(2) 0.91175(15) 0.98371(8) 0.0428(4) Uani 1 1 d . A .
N1 N 0.38558(18) 0.93375(14) 0.72016(7) 0.0211(3) Uani 1 1 d . . .
N2 N 0.32178(17) 0.89963(14) 0.82673(7) 0.0196(3) Uani 1 1 d . . .
N3 N 0.06134(18) 0.57176(15) 0.83000(8) 0.0224(3) Uani 1 1 d . . .
N4 N 0.15526(19) 0.48739(15) 0.73964(8) 0.0236(3) Uani 1 1 d . . .
C1 C 0.4030(2) 0.64325(18) 0.68469(10) 0.0250(3) Uani 1 1 d . . .
H1A H 0.3405 0.6673 0.6420 0.030 Uiso 1 1 calc R . .
C2 C 0.5801(3) 0.5698(2) 0.67919(13) 0.0412(5) Uani 1 1 d . . .
H2A H 0.6021 0.5586 0.6308 0.062 Uiso 1 1 calc R . .
H2B H 0.6083 0.4888 0.7097 0.062 Uiso 1 1 calc R . .
H2C H 0.6458 0.6140 0.6935 0.062 Uiso 1 1 calc R . .
C3 C 0.0142(2) 0.97606(18) 0.67787(10) 0.0244(3) Uani 1 1 d . . .
C4 C 0.0103(2) 1.0484(2) 0.61230(11) 0.0308(4) Uani 1 1 d . . .
H4A H 0.0353 1.0103 0.5723 0.037 Uiso 1 1 calc R . .
C5 C -0.0297(3) 1.1759(2) 0.60486(14) 0.0419(5) Uani 1 1 d . . .
H5A H -0.0331 1.2242 0.5598 0.050 Uiso 1 1 calc R . .
C6 C -0.0643(3) 1.2321(2) 0.66252(16) 0.0475(6) Uani 1 1 d . . .
H6A H -0.0889 1.3186 0.6575 0.057 Uiso 1 1 calc R . .
C7 C -0.0632(3) 1.1624(2) 0.72757(14) 0.0431(6) Uani 1 1 d . . .
H7A H -0.0882 1.2014 0.7673 0.052 Uiso 1 1 calc R . .
C8 C -0.0258(2) 1.0359(2) 0.73548(11) 0.0318(4) Uani 1 1 d . . .
H8A H -0.0273 0.9891 0.7805 0.038 Uiso 1 1 calc R . .
C9 C 0.34322(19) 0.85067(16) 0.76755(8) 0.0188(3) Uani 1 1 d . A .
C10 C 0.3883(2) 1.03157(17) 0.74962(10) 0.0247(3) Uani 1 1 d . A .
H10A H 0.4142 1.1004 0.7269 0.030 Uiso 1 1 calc R . .
C11 C 0.3474(2) 1.01068(17) 0.81632(10) 0.0237(3) Uani 1 1 d . A .
H11A H 0.3378 1.0621 0.8499 0.028 Uiso 1 1 calc R . .
C12 C 0.4129(6) 0.9334(5) 0.6491(2) 0.0187(10) Uiso 0.477(5) 1 d P A 1
H12A H 0.3849 1.0185 0.6223 0.022 Uiso 0.477(5) 1 calc PR A 1
H12B H 0.3493 0.8918 0.6292 0.022 Uiso 0.477(5) 1 calc PR A 1
C12A C 0.4422(6) 0.9112(5) 0.6478(2) 0.0208(10) Uiso 0.523(5) 1 d P A 2
H12C H 0.4310 0.8332 0.6411 0.025 Uiso 0.523(5) 1 calc PR A 2
H12D H 0.3674 0.9788 0.6131 0.025 Uiso 0.523(5) 1 calc PR A 2
C13 C 0.6252(4) 0.8486(4) 0.64947(19) 0.0194(8) Uiso 0.477(5) 1 d P A 1
H13A H 0.6933 0.8861 0.6699 0.023 Uiso 0.477(5) 1 calc PR A 1
H13B H 0.6566 0.7596 0.6699 0.023 Uiso 0.477(5) 1 calc PR A 1
C13A C 0.5926(5) 0.9038(5) 0.6338(2) 0.0333(9) Uiso 0.523(5) 1 d P A 2
H13C H 0.6593 0.8774 0.6779 0.040 Uiso 0.523(5) 1 calc PR A 2
H13D H 0.5920 0.9866 0.6117 0.040 Uiso 0.523(5) 1 calc PR A 2
C14 C 0.7301(9) 0.8805(7) 0.5327(4) 0.0440(17) Uiso 0.477(5) 1 d P A 1
H14A H 0.7026 0.8991 0.4825 0.066 Uiso 0.477(5) 1 calc PR A 1
H14B H 0.8187 0.7999 0.5443 0.066 Uiso 0.477(5) 1 calc PR A 1
H14C H 0.7650 0.9446 0.5452 0.066 Uiso 0.477(5) 1 calc PR A 1
C14A C 0.7421(8) 0.9044(6) 0.5359(3) 0.0404(14) Uiso 0.523(5) 1 d P A 2
H14D H 0.8005 0.8649 0.4978 0.061 Uiso 0.523(5) 1 calc PR A 2
H14E H 0.8173 0.9240 0.5637 0.061 Uiso 0.523(5) 1 calc PR A 2
H14F H 0.6524 0.9808 0.5163 0.061 Uiso 0.523(5) 1 calc PR A 2
C15 C 0.2687(2) 0.84481(17) 0.89176(9) 0.0224(3) Uani 1 1 d . A .
H15A H 0.2474 0.7708 0.8842 0.027 Uiso 1 1 calc R . .
H15B H 0.1648 0.9050 0.9043 0.027 Uiso 1 1 calc R . .
C16 C 0.3915(2) 0.80761(18) 0.95205(9) 0.0260(3) Uani 1 1 d . . .
H16A H 0.3767 0.7402 0.9867 0.031 Uiso 1 1 calc R A .
H16B H 0.5036 0.7771 0.9349 0.031 Uiso 1 1 calc R . .
C17 C 0.4626(3) 0.8756(3) 1.04734(13) 0.0534(7) Uani 1 1 d . . .
H17A H 0.4454 0.9484 1.0686 0.080 Uiso 1 1 calc R A .
H17B H 0.5784 0.8379 1.0380 0.080 Uiso 1 1 calc R . .
H17C H 0.4287 0.8155 1.0794 0.080 Uiso 1 1 calc R . .
C18 C 0.16700(19) 0.56893(16) 0.77797(8) 0.0184(3) Uani 1 1 d . . .
C19 C -0.0242(3) 0.4847(2) 0.83073(12) 0.0365(5) Uani 1 1 d . . .
H19A H -0.1440 0.5282 0.8276 0.044 Uiso 1 1 calc R . .
H19B H 0.0055 0.4202 0.8735 0.044 Uiso 1 1 calc R . .
C20 C 0.0365(3) 0.4294(2) 0.76607(11) 0.0321(4) Uani 1 1 d . . .
H20A H 0.0895 0.3383 0.7780 0.039 Uiso 1 1 calc R . .
H20B H -0.0539 0.4506 0.7313 0.039 Uiso 1 1 calc R . .
C21 C 0.0456(2) 0.63521(16) 0.88750(9) 0.0206(3) Uani 1 1 d . . .
C22 C 0.1514(2) 0.57691(16) 0.94620(9) 0.0213(3) Uani 1 1 d . . .
C23 C 0.1361(2) 0.63991(18) 1.00162(9) 0.0267(4) Uani 1 1 d . . .
H23A H 0.2094 0.6027 1.0411 0.032 Uiso 1 1 calc R . .
C24 C 0.0162(3) 0.75605(19) 1.00058(10) 0.0293(4) Uani 1 1 d . . .
C25 C -0.0944(2) 0.80688(18) 0.94399(11) 0.0304(4) Uani 1 1 d . . .
H25A H -0.1797 0.8843 0.9440 0.037 Uiso 1 1 calc R . .
C26 C -0.0843(2) 0.74782(18) 0.88710(10) 0.0258(4) Uani 1 1 d . . .
C27 C 0.2752(2) 0.44849(18) 0.95239(11) 0.0307(4) Uani 1 1 d . . .
H27A H 0.3365 0.4254 0.9971 0.046 Uiso 1 1 calc R . .
H27B H 0.3505 0.4456 0.9140 0.046 Uiso 1 1 calc R . .
H27C H 0.2197 0.3904 0.9500 0.046 Uiso 1 1 calc R . .
C28 C 0.0079(4) 0.8250(2) 1.05962(12) 0.0457(6) Uani 1 1 d . . .
H28A H -0.0835 0.9044 1.0504 0.069 Uiso 1 1 calc R . .
H28B H 0.1100 0.8397 1.0633 0.069 Uiso 1 1 calc R . .
H28C H -0.0080 0.7757 1.1035 0.069 Uiso 1 1 calc R . .
C29 C -0.2116(2) 0.8019(2) 0.82861(12) 0.0377(5) Uani 1 1 d . . .
H29A H -0.2916 0.8802 0.8376 0.057 Uiso 1 1 calc R . .
H29B H -0.2668 0.7438 0.8256 0.057 Uiso 1 1 calc R . .
H29C H -0.1595 0.8168 0.7845 0.057 Uiso 1 1 calc R . .
C30 C 0.2563(2) 0.44080(17) 0.68434(9) 0.0226(3) Uani 1 1 d . . .
C31 C 0.4088(2) 0.34805(18) 0.70151(9) 0.0246(3) Uani 1 1 d . . .
C32 C 0.5024(2) 0.2972(2) 0.64776(10) 0.0295(4) Uani 1 1 d . . .
H32A H 0.6062 0.2335 0.6589 0.035 Uiso 1 1 calc R . .
C33 C 0.4469(3) 0.3379(2) 0.57810(10) 0.0313(4) Uani 1 1 d . . .
C34 C 0.2937(3) 0.4281(2) 0.56323(10) 0.0320(4) Uani 1 1 d . . .
H34A H 0.2546 0.4553 0.5159 0.038 Uiso 1 1 calc R . .
C35 C 0.1940(2) 0.48081(19) 0.61507(10) 0.0271(4) Uani 1 1 d . . .
C36 C 0.4731(3) 0.3042(2) 0.77626(10) 0.0312(4) Uani 1 1 d . . .
H36A H 0.3922 0.3494 0.8068 0.047 Uiso 1 1 calc R . .
H36B H 0.5746 0.3193 0.7809 0.047 Uiso 1 1 calc R . .
H36C H 0.4944 0.2154 0.7897 0.047 Uiso 1 1 calc R . .
C37 C 0.5531(3) 0.2860(3) 0.52052(12) 0.0470(6) Uani 1 1 d . . .
H37A H 0.4949 0.3250 0.4753 0.071 Uiso 1 1 calc R . .
H37B H 0.5790 0.1964 0.5276 0.071 Uiso 1 1 calc R . .
H37C H 0.6543 0.3028 0.5213 0.071 Uiso 1 1 calc R . .
C38 C 0.0266(3) 0.5763(2) 0.59657(12) 0.0401(5) Uani 1 1 d . . .
H38A H 0.0059 0.5917 0.5459 0.060 Uiso 1 1 calc R . .
H38B H 0.0196 0.6534 0.6112 0.060 Uiso 1 1 calc R . .
H38C H -0.0549 0.5462 0.6205 0.060 Uiso 1 1 calc R . .

loop_
_atom_site_aniso_label
_atom_site_aniso_U_11
_atom_site_aniso_U_22
_atom_site_aniso_U_33
_atom_site_aniso_U_23
_atom_site_aniso_U_13
_atom_site_aniso_U_12
Ru1 0.01748(6) 0.01903(7) 0.01430(6) -0.00255(4) 0.00050(4) -0.00860(4)
Cl1 0.02417(19) 0.0261(2) 0.0276(2) -0.00136(17) -0.00678(15) -0.00748(16)
S1 0.0260(2) 0.0238(2) 0.0254(2) 0.00098(17) -0.00855(16) -0.01134(17)
O2 0.0535(10) 0.0338(8) 0.0317(8) -0.0118(6) -0.0217(7) 0.0002(7)
N1 0.0241(7) 0.0240(7) 0.0178(6) -0.0002(5) -0.0014(5) -0.0133(6)
N2 0.0228(6) 0.0189(7) 0.0179(6) -0.0022(5) -0.0005(5) -0.0090(5)
N3 0.0249(7) 0.0257(7) 0.0219(7) -0.0064(6) 0.0061(5) -0.0149(6)
N4 0.0281(7) 0.0278(8) 0.0228(7) -0.0081(6) 0.0061(5) -0.0182(6)
C1 0.0275(8) 0.0286(9) 0.0234(8) -0.0067(7) 0.0061(6) -0.0149(7)
C2 0.0327(10) 0.0468(14) 0.0391(12) -0.0075(10) 0.0158(9) -0.0095(9)
C3 0.0194(7) 0.0253(9) 0.0275(9) -0.0021(7) -0.0025(6) -0.0078(6)
C4 0.0317(9) 0.0298(10) 0.0284(9) 0.0008(8) -0.0002(7) -0.0109(8)
C5 0.0435(12) 0.0294(11) 0.0480(13) 0.0071(10) -0.0054(10) -0.0136(9)
C6 0.0450(13) 0.0267(11) 0.0679(18) -0.0093(11) -0.0107(12) -0.0082(10)
C7 0.0346(11) 0.0413(13) 0.0551(15) -0.0229(11) -0.0066(10) -0.0081(9)
C8 0.0257(9) 0.0373(11) 0.0313(10) -0.0080(8) -0.0037(7) -0.0089(8)
C9 0.0184(7) 0.0219(8) 0.0163(7) 0.0002(6) -0.0021(5) -0.0091(6)
C10 0.0286(8) 0.0215(8) 0.0264(8) -0.0007(7) -0.0021(7) -0.0134(7)
C11 0.0282(8) 0.0202(8) 0.0253(8) -0.0048(6) -0.0013(6) -0.0114(7)
C15 0.0257(8) 0.0256(9) 0.0173(7) -0.0039(6) 0.0025(6) -0.0112(7)
C16 0.0303(9) 0.0252(9) 0.0200(8) -0.0019(7) -0.0011(6) -0.0078(7)
C17 0.0540(15) 0.0582(17) 0.0364(12) -0.0198(12) -0.0222(11) 0.0008(12)
C18 0.0183(7) 0.0200(8) 0.0165(7) -0.0013(6) -0.0006(5) -0.0075(6)
C19 0.0435(11) 0.0480(13) 0.0361(11) -0.0169(10) 0.0174(9) -0.0349(11)
C20 0.0386(10) 0.0380(11) 0.0339(10) -0.0138(9) 0.0109(8) -0.0279(9)
C21 0.0204(7) 0.0217(8) 0.0197(7) -0.0033(6) 0.0059(6) -0.0083(6)
C22 0.0236(7) 0.0192(8) 0.0201(7) -0.0013(6) 0.0044(6) -0.0078(6)
C23 0.0347(9) 0.0285(9) 0.0185(8) -0.0010(7) 0.0047(7) -0.0152(8)
C24 0.0401(10) 0.0274(9) 0.0244(9) -0.0091(7) 0.0144(7) -0.0158(8)
C25 0.0305(9) 0.0220(9) 0.0343(10) -0.0057(7) 0.0140(8) -0.0049(7)
C26 0.0213(7) 0.0255(9) 0.0264(9) 0.0001(7) 0.0052(6) -0.0059(7)
C27 0.0325(9) 0.0206(9) 0.0324(10) 0.0007(7) 0.0016(7) -0.0043(7)
C28 0.0714(17) 0.0399(13) 0.0335(11) -0.0193(10) 0.0201(11) -0.0248(12)
C29 0.0223(9) 0.0414(12) 0.0379(11) 0.0038(9) -0.0008(8) -0.0028(8)
C30 0.0291(8) 0.0258(9) 0.0189(7) -0.0071(6) 0.0026(6) -0.0156(7)
C31 0.0317(9) 0.0268(9) 0.0200(8) -0.0057(7) 0.0010(6) -0.0154(7)
C32 0.0328(9) 0.0339(10) 0.0264(9) -0.0114(8) 0.0035(7) -0.0148(8)
C33 0.0401(10) 0.0398(11) 0.0235(9) -0.0134(8) 0.0061(7) -0.0223(9)
C34 0.0460(11) 0.0392(11) 0.0173(8) -0.0072(8) -0.0009(7) -0.0218(9)
C35 0.0354(9) 0.0279(9) 0.0217(8) -0.0050(7) -0.0030(7) -0.0152(8)
C36 0.0381(10) 0.0325(10) 0.0214(8) -0.0039(7) -0.0022(7) -0.0110(8)
C37 0.0517(14) 0.0665(18) 0.0314(11) -0.0266(12) 0.0112(10) -0.0238(13)
C38 0.0442(12) 0.0385(12) 0.0332(11) -0.0074(9) -0.0118(9) -0.0081(10)

loop_
_atom_type_symbol
_atom_type_description
_atom_type_scat_dispersion_real
_atom_type_scat_dispersion_imag
_atom_type_scat_source
C C 0.0033 0.0016 'International Tables Vol C Tables 4.2.6.8 and 6.1.1.4'
H H 0.0000 0.0000 'International Tables Vol C Tables 4.2.6.8 and 6.1.1.4'
N N 0.0061 0.0033 'International Tables Vol C Tables 4.2.6.8 and 6.1.1.4'
O O 0.0106 0.0060 'International Tables Vol C Tables 4.2.6.8 and 6.1.1.4'
S S 0.1246 0.1234 'International Tables Vol C Tables 4.2.6.8 and 6.1.1.4'
Ru Ru -1.2594 0.8363 'International Tables Vol C Tables 4.2.6.8 and 6.1.1.4'
Cl Cl 0.1484 0.1585 'International Tables Vol C Tables 4.2.6.8 and 6.1.1.4'

loop_
_geom_angle_atom_site_label_1
_geom_angle_atom_site_label_2
_geom_angle_atom_site_label_3
_geom_angle
C1 Ru1 C18 99.31(7)
C1 Ru1 C9 101.86(7)
C18 Ru1 C9 158.23(6)
C1 Ru1 S1 89.65(6)
C18 Ru1 S1 83.65(5)
C9 Ru1 S1 91.47(5)
C1 Ru1 Cl1 94.98(6)
C18 Ru1 Cl1 95.59(5)
C9 Ru1 Cl1 87.57(4)
S1 Ru1 Cl1 175.369(17)
C3 S1 Ru1 112.75(6)
C14 O1 C13 119.5(5)
C13A O1A C14A 93.2(4)
C16 O2 C17 110.49(17)
C9 N1 C10 111.23(15)
C9 N1 C12 128.2(2)
C10 N1 C12 120.4(2)
C9 N1 C12A 123.1(2)
C10 N1 C12A 125.2(2)
C12 N1 C12A 10.8(3)
C9 N2 C11 111.71(14)
C9 N2 C15 123.63(14)
C11 N2 C15 124.56(14)
C18 N3 C21 126.33(14)
C18 N3 C19 113.79(15)
C21 N3 C19 119.17(14)
C18 N4 C30 128.17(14)
C18 N4 C20 113.33(14)
C30 N4 C20 117.94(14)
C2 C1 Ru1 130.50(16)
C2 C1 H1A 114.8
Ru1 C1 H1A 114.8
C1 C2 H2A 109.5
C1 C2 H2B 109.5
H2A C2 H2B 109.5
C1 C2 H2C 109.5
H2A C2 H2C 109.5
H2B C2 H2C 109.5
C4 C3 C8 117.92(19)
C4 C3 S1 119.38(15)
C8 C3 S1 122.63(15)
C3 C4 C5 120.8(2)
C3 C4 H4A 119.6
C5 C4 H4A 119.6
C6 C5 C4 120.2(2)
C6 C5 H5A 119.9
C4 C5 H5A 119.9
C5 C6 C7 119.8(2)
C5 C6 H6A 120.1
C7 C6 H6A 120.1
C6 C7 C8 120.5(2)
C6 C7 H7A 119.8
C8 C7 H7A 119.8
C7 C8 C3 120.8(2)
C7 C8 H8A 119.6
C3 C8 H8A 119.6
N2 C9 N1 103.53(14)
N2 C9 Ru1 122.59(12)
N1 C9 Ru1 133.46(12)
C11 C10 N1 106.96(16)
C11 C10 H10A 126.5
N1 C10 H10A 126.5
C10 C11 N2 106.57(15)
C10 C11 H11A 126.7
N2 C11 H11A 126.7
N1 C12 C13 102.3(3)
N1 C12 H12A 111.3
C13 C12 H12A 111.3
N1 C12 H12B 111.3
C13 C12 H12B 111.3
H12A C12 H12B 109.2
C13A C12A N1 116.8(4)
C13A C12A H12C 108.1
N1 C12A H12C 108.1
C13A C12A H12D 108.1
N1 C12A H12D 108.1
H12C C12A H12D 107.3
O1 C13 C12 88.3(3)
O1 C13 H13A 113.9
C12 C13 H13A 113.9
O1 C13 H13B 113.9
C12 C13 H13B 113.9
H13A C13 H13B 111.1
C12A C13A O1A 111.5(4)
C12A C13A H13C 109.3
O1A C13A H13C 109.3
C12A C13A H13D 109.3
O1A C13A H13D 109.3
H13C C13A H13D 108.0
O1 C14 H14A 109.5
O1 C14 H14B 109.5
H14A C14 H14B 109.5
O1 C14 H14C 109.5
H14A C14 H14C 109.5
H14B C14 H14C 109.5
O1A C14A H14D 109.5
O1A C14A H14E 109.5
H14D C14A H14E 109.5
O1A C14A H14F 109.5
H14D C14A H14F 109.5
H14E C14A H14F 109.5
N2 C15 C16 113.42(14)
N2 C15 H15A 108.9
C16 C15 H15A 108.9
N2 C15 H15B 108.9
C16 C15 H15B 108.9
H15A C15 H15B 107.7
O2 C16 C15 109.09(15)
O2 C16 H16A 109.9
C15 C16 H16A 109.9
O2 C16 H16B 109.9
C15 C16 H16B 109.9
H16A C16 H16B 108.3
O2 C17 H17A 109.5
O2 C17 H17B 109.5
H17A C17 H17B 109.5
O2 C17 H17C 109.5
H17A C17 H17C 109.5
H17B C17 H17C 109.5
N4 C18 N3 107.07(14)
N4 C18 Ru1 130.84(12)
N3 C18 Ru1 121.45(12)
N3 C19 C20 102.58(15)
N3 C19 H19A 111.3
C20 C19 H19A 111.3
N3 C19 H19B 111.3
C20 C19 H19B 111.3
H19A C19 H19B 109.2
N4 C20 C19 103.10(15)
N4 C20 H20A 111.1
C19 C20 H20A 111.1
N4 C20 H20B 111.1
C19 C20 H20B 111.1
H20A C20 H20B 109.1
C22 C21 C26 121.26(16)
C22 C21 N3 118.69(15)
C26 C21 N3 119.74(16)
C23 C22 C21 118.26(17)
C23 C22 C27 119.21(17)
C21 C22 C27 122.49(16)
C24 C23 C22 121.63(18)
C24 C23 H23A 119.2
C22 C23 H23A 119.2
C25 C24 C23 118.54(17)
C25 C24 C28 121.0(2)
C23 C24 C28 120.5(2)
C24 C25 C26 122.05(18)
C24 C25 H25A 119.0
C26 C25 H25A 119.0
C25 C26 C21 117.83(17)
C25 C26 C29 120.66(18)
C21 C26 C29 121.48(18)
C22 C27 H27A 109.5
C22 C27 H27B 109.5
H27A C27 H27B 109.5
C22 C27 H27C 109.5
H27A C27 H27C 109.5
H27B C27 H27C 109.5
C24 C28 H28A 109.5
C24 C28 H28B 109.5
H28A C28 H28B 109.5
C24 C28 H28C 109.5
H28A C28 H28C 109.5
H28B C28 H28C 109.5
C26 C29 H29A 109.5
C26 C29 H29B 109.5
H29A C29 H29B 109.5
C26 C29 H29C 109.5
H29A C29 H29C 109.5
H29B C29 H29C 109.5
C31 C30 C35 121.51(17)
C31 C30 N4 118.76(16)
C35 C30 N4 119.45(17)
C30 C31 C32 118.60(17)
C30 C31 C36 121.03(17)
C32 C31 C36 120.36(18)
C33 C32 C31 121.4(2)
C33 C32 H32A 119.3
C31 C32 H32A 119.3
C34 C33 C32 118.31(18)
C34 C33 C37 121.05(19)
C32 C33 C37 120.6(2)
C33 C34 C35 122.60(18)
C33 C34 H34A 118.7
C35 C34 H34A 118.7
C34 C35 C30 117.48(19)
C34 C35 C38 120.69(18)
C30 C35 C38 121.83(18)
C31 C36 H36A 109.5
C31 C36 H36B 109.5
H36A C36 H36B 109.5
C31 C36 H36C 109.5
H36A C36 H36C 109.5
H36B C36 H36C 109.5
C33 C37 H37A 109.5
C33 C37 H37B 109.5
H37A C37 H37B 109.5
C33 C37 H37C 109.5
H37A C37 H37C 109.5
H37B C37 H37C 109.5
C35 C38 H38A 109.5
C35 C38 H38B 109.5
H38A C38 H38B 109.5
C35 C38 H38C 109.5
H38A C38 H38C 109.5
H38B C38 H38C 109.5

loop_
_geom_bond_atom_site_label_1
_geom_bond_atom_site_label_2
_geom_bond_distance
Ru1 C1 1.8198(18)
Ru1 C18 2.0843(16)
Ru1 C9 2.1003(17)
Ru1 S1 2.3595(5)
Ru1 Cl1 2.4744(4)
S1 C3 1.772(2)
O1 C14 1.198(8)
O1 C13 1.621(5)
O1A C13A 1.534(5)
O1A C14A 1.610(7)
O2 C16 1.419(2)
O2 C17 1.419(3)
N1 C9 1.365(2)
N1 C10 1.384(2)
N1 C12 1.399(5)
N1 C12A 1.517(5)
N2 C9 1.358(2)
N2 C11 1.384(2)
N2 C15 1.458(2)
N3 C18 1.351(2)
N3 C21 1.432(2)
N3 C19 1.472(2)
N4 C18 1.351(2)
N4 C30 1.434(2)
N4 C20 1.475(2)
C1 C2 1.496(3)
C1 H1A 0.9500
C2 H2A 0.9800
C2 H2B 0.9800
C2 H2C 0.9800
C3 C4 1.395(3)
C3 C8 1.401(3)
C4 C5 1.395(3)
C4 H4A 0.9500
C5 C6 1.376(4)
C5 H5A 0.9500
C6 C7 1.378(4)
C6 H6A 0.9500
C7 C8 1.386(3)
C7 H7A 0.9500
C8 H8A 0.9500
C10 C11 1.341(3)
C10 H10A 0.9500
C11 H11A 0.9500
C12 C13 1.772(6)
C12 H12A 0.9900
C12 H12B 0.9900
C12A C13A 1.317(6)
C12A H12C 0.9900
C12A H12D 0.9900
C13 H13A 0.9900
C13 H13B 0.9900
C13A H13C 0.9900
C13A H13D 0.9900
C14 H14A 0.9800
C14 H14B 0.9800
C14 H14C 0.9800
C14A H14D 0.9800
C14A H14E 0.9800
C14A H14F 0.9800
C15 C16 1.512(2)
C15 H15A 0.9900
C15 H15B 0.9900
C16 H16A 0.9900
C16 H16B 0.9900
C17 H17A 0.9800
C17 H17B 0.9800
C17 H17C 0.9800
C19 C20 1.516(3)
C19 H19A 0.9900
C19 H19B 0.9900
C20 H20A 0.9900
C20 H20B 0.9900
C21 C22 1.402(2)
C21 C26 1.404(2)
C22 C23 1.393(3)
C22 C27 1.498(3)
C23 C24 1.392(3)
C23 H23A 0.9500
C24 C25 1.387(3)
C24 C28 1.509(3)
C25 C26 1.395(3)
C25 H25A 0.9500
C26 C29 1.503(3)
C27 H27A 0.9800
C27 H27B 0.9800
C27 H27C 0.9800
C28 H28A 0.9800
C28 H28B 0.9800
C28 H28C 0.9800
C29 H29A 0.9800
C29 H29B 0.9800
C29 H29C 0.9800
C30 C31 1.394(3)
C30 C35 1.404(2)
C31 C32 1.398(3)
C31 C36 1.508(3)
C32 C33 1.394(3)
C32 H32A 0.9500
C33 C34 1.382(3)
C33 C37 1.509(3)
C34 C35 1.399(3)
C34 H34A 0.9500
C35 C38 1.502(3)
C36 H36A 0.9800
C36 H36B 0.9800
C36 H36C 0.9800
C37 H37A 0.9800
C37 H37B 0.9800
C37 H37C 0.9800
C38 H38A 0.9800
C38 H38B 0.9800
C38 H38C 0.9800
